data_4128506
loop_
_publ_author_name
'Pupo, Gabriele'
'Vicini, Anna Chiara'
'Ascough, David M. H.'
'Ibba, Francesco'
'Christensen, Kirsten E.'
'Thompson, Amber L.'
'Brown, John M.'
'Paton, Robert S.'
'Gouverneur, V\'eronique'

_publ_section_title
;
 Hydrogen Bonding Phase-Transfer Catalysis with Potassium Fluoride:
 Enantioselective Synthesis of \b-Fluoroamines.
;
_journal_issue 7
_journal_name_full 'Journal of the American Chemical Society'
_journal_page_first 2878
_journal_page_last 2883
_journal_paper_doi 10.1021/jacs.8b12568
_journal_volume 141
_journal_year 2019
_chemical_absolute_configuration ad
_chemical_formula_moiety 'C19 H23 F N, Cl, 2(H2 O)'
_chemical_formula_sum 'C19 H27 Cl F N O2'
_chemical_formula_weight 355.88
_chemical_melting_point ?
_space_group_IT_number 4
_space_group_name_Hall 'P 2yb'
_space_group_name_H-M_alt 'P 1 21 1'
_symmetry_cell_setting monoclinic
_symmetry_space_group_name_Hall 'P 2yb'
_symmetry_space_group_name_H-M 'P 1 21 1'
_atom_sites_solution_hydrogens difmap
_atom_sites_solution_primary direct
_audit_creation_date 2018-11-21
_audit_creation_method CRYSTALS_ver_14.61_build_7005
_cell_angle_alpha 90
_cell_angle_beta 99.750(7)
_cell_angle_gamma 90
_cell_formula_units_Z 4
_cell_length_a 8.8499(6)
_cell_length_b 17.9444(8)
_cell_length_c 12.0116(7)
_cell_measurement_reflns_used 2800
_cell_measurement_temperature 300
_cell_measurement_theta_max 23
_cell_measurement_theta_min 2
_cell_volume 1879.96(19)
_computing_cell_refinement
; 
 CrysAlisPro (Rigaku Oxford Diffraction, 2017) 
;
_computing_data_collection 'SuperNova, (Oxford Diffraction, 2010)'
_computing_data_reduction
; 
 CrysAlisPro (Rigaku Oxford Diffraction, 2017) 
;
_computing_molecular_graphics 'CAMERON (Watkin et al., 1996)'
_computing_publication_material 'CRYSTALS (Betteridge et al., 2003)'
_computing_structure_refinement 'CRYSTALS (Betteridge et al., 2003)'
_computing_structure_solution 'SHELXS 86 (Sheldrick, 1986)'
_diffrn_ambient_temperature 300
_diffrn_measured_fraction_theta_full 0.991
_diffrn_measured_fraction_theta_max 0.899
_diffrn_measurement_device Area
_diffrn_measurement_device_type 'Oxford Diffraction SuperNova'
_diffrn_measurement_method \w
_diffrn_radiation_monochromator 'focussing mirrors'
_diffrn_radiation_type 'Mo K\a'
_diffrn_radiation_wavelength 0.71073
_diffrn_reflns_av_R_equivalents 0.039
_diffrn_reflns_av_unetI/netI 0.071
_diffrn_reflns_limit_h_max 12
_diffrn_reflns_limit_h_min -6
_diffrn_reflns_limit_k_max 24
_diffrn_reflns_limit_k_min -25
_diffrn_reflns_limit_l_max 16
_diffrn_reflns_limit_l_min -16
_diffrn_reflns_number 15443
_diffrn_reflns_theta_full 25.112
_diffrn_reflns_theta_max 29.896
_diffrn_reflns_theta_min 1.720
_diffrn_standards_number 0
_exptl_absorpt_coefficient_mu 0.223
_exptl_absorpt_correction_T_max 0.94
_exptl_absorpt_correction_T_min 0.89
_exptl_absorpt_correction_type multi-scan
_exptl_absorpt_process_details
; 
 CrysAlisPro (Rigaku Oxford Diffraction, 2017) 
;
_exptl_crystal_colour clear_pale_colourless
_exptl_crystal_density_diffrn 1.257
_exptl_crystal_density_meas ?
_exptl_crystal_density_method 'not measured'
_exptl_crystal_description block
_exptl_crystal_F_000 759.995
_exptl_crystal_size_max 0.42
_exptl_crystal_size_mid 0.35
_exptl_crystal_size_min 0.26
_refine_diff_density_max 0.40
_refine_diff_density_min -0.41
_refine_ls_abs_structure_details
; 
 Parsons, Flack & Wagner (2013), 
 1963 Friedel Pairs 
;
_refine_ls_abs_structure_Flack 0.18(7)
_refine_ls_extinction_method None
_refine_ls_goodness_of_fit_ref 1.0004
_refine_ls_hydrogen_treatment constr
_refine_ls_matrix_type full
_refine_ls_number_parameters 561
_refine_ls_number_reflns 5692
_refine_ls_number_restraints 513
_refine_ls_R_factor_all 0.1485
_refine_ls_R_factor_gt 0.0667
_refine_ls_shift/su_max 0.0021310
_refine_ls_shift/su_mean 0.0002743
_refine_ls_structure_factor_coef Fsqd
_refine_ls_weighting_details
;
 Method= Modified Sheldrick 
 w=1/[\s^2^(F^2^) + ( 0.06P)^2^ + 0.99P] 
 ,where P=(max(Fo^2^,0) + 2Fc^2^)/3 
;
_refine_ls_weighting_scheme calc
_refine_ls_wR_factor_all 0.2098
_refine_ls_wR_factor_gt 0.1461
_refine_ls_wR_factor_ref 0.1580
_reflns_limit_h_max 12
_reflns_limit_h_min -12
_reflns_limit_k_max 24
_reflns_limit_k_min -25
_reflns_limit_l_max 16
_reflns_limit_l_min 0
_reflns_number_gt 4458
_reflns_number_total 9432
_reflns_threshold_expression I>2.0\s(I)
_oxford_diffrn_Wilson_B_factor 5.13
_oxford_diffrn_Wilson_scale 0.04
_oxford_refine_ls_r_factor_ref 0.0840
_oxford_refine_ls_scale 5.30(11)
_oxford_reflns_number_all 9432
_oxford_structure_analysis_title 7029-VT-2-300K
_cod_data_source_file ja8b12568_si_003.cif
_cod_data_source_block 2g-HCl-VT-300K
_cod_depositor_comments
;
The following automatic conversions were performed:

data item '_chemical_melting_point' value 'not measured' was changed
to '?' -- the value is undefined or not given.

data item '_exptl_crystal_density_meas' value 'not measured' was
changed to '?' -- the value is perceived as not measured.

Automatic conversion script
Id: cif_fix_values 6909 2019-04-08 15:41:33Z antanas 
;
_cod_original_sg_symbol_H-M 'P 1 21 1 '
_cod_original_formula_sum 'C19 H27 Cl1 F1 N1 O2'
_cod_database_code 4128506
_oxford_refine_reflns_threshold_expression_ref I>-3.0\s(I)
_oxford_hooft_y 0.16(8)
_oxford_bijvoet_difference 0.18(7)
_oxford_refined_flack_x 0.16(13)

loop_
_symmetry_equiv_pos_as_xyz
x,y,z
-x,y+1/2,-z

loop_
_atom_site_label
_atom_site_type_symbol
_atom_site_fract_x
_atom_site_fract_y
_atom_site_fract_z
_atom_site_U_iso_or_equiv
_atom_site_occupancy
_atom_site_adp_type
_atom_site_refinement_flags_posn
_atom_site_refinement_flags_occupancy
_atom_site_disorder_assembly
_atom_site_disorder_group
F11 F 0.9936(4) 0.2570(2) 0.3076(3) 0.0754 1.0000 Uani . . . .
N11 N 0.7786(5) 0.1928(3) 0.4110(3) 0.0473 1.0000 Uani . . . .
C11 C 0.8837(6) 0.3071(3) 0.3285(4) 0.0543 1.0000 Uani . . . .
C12 C 0.8586(6) 0.3647(3) 0.2371(4) 0.0511 1.0000 Uani . . . .
C13 C 0.8106(7) 0.3446(3) 0.1230(4) 0.0627 1.0000 Uani . . . .
C14 C 0.7926(8) 0.3970(4) 0.0426(5) 0.0740 1.0000 Uani . . . .
C15 C 0.8185(8) 0.4724(4) 0.0686(5) 0.0724 1.0000 Uani . . . .
C16 C 0.8712(7) 0.4911(3) 0.1793(5) 0.0672 1.0000 Uani . . . .
C17 C 0.8871(7) 0.4392(3) 0.2629(5) 0.0650 1.0000 Uani . . . .
C18 C 0.7369(6) 0.2608(3) 0.3349(4) 0.0479 1.0000 Uani . . . .
C19 C 0.6078(5) 0.3060(3) 0.3675(4) 0.0472 1.0000 Uani . . . .
C20 C 0.4621(6) 0.2972(3) 0.3073(5) 0.0611 1.0000 Uani . . . .
C21 C 0.3381(6) 0.3355(4) 0.3368(6) 0.0745 1.0000 Uani . . . .
C22 C 0.3610(8) 0.3838(4) 0.4277(7) 0.0832 1.0000 Uani . . . .
C23 C 0.5054(9) 0.3953(4) 0.4861(6) 0.0809 1.0000 Uani . . . .
C24 C 0.6305(7) 0.3569(3) 0.4566(5) 0.0676 1.0000 Uani . . . .
C25 C 0.6391(6) 0.1456(3) 0.4111(5) 0.0552 1.0000 Uani . . . .
C26 C 0.6741(7) 0.0742(3) 0.4758(5) 0.0640 1.0000 Uani . . . .
C27 C 0.7622(7) 0.0893(4) 0.5964(5) 0.0705 1.0000 Uani . . . .
C28 C 0.8992(7) 0.1362(4) 0.5893(5) 0.0693 1.0000 Uani . . . .
C29 C 0.8572(7) 0.2082(3) 0.5281(5) 0.0608 1.0000 Uani . . . .
F31 F 1.4901(4) 0.3295(2) 0.7880(3) 0.0835 1.0000 Uani . . . .
N31 N 1.2938(6) 0.3836(3) 0.9207(4) 0.0613 1.0000 Uani . . . .
C31 C 1.3285(11) 0.3054(5) 0.7593(10) 0.0550 0.533(12) Uani D P 1 1
C32 C 1.3256(13) 0.2321(3) 0.6986(6) 0.0534 0.533(12) Uani D P 1 1
C33 C 1.3877(16) 0.1692(5) 0.7554(6) 0.0589 0.533(12) Uani D P 1 1
C34 C 1.3793(19) 0.1003(4) 0.6991(9) 0.0654 0.533(12) Uani D P 1 1
C35 C 1.3175(19) 0.0964(4) 0.5874(9) 0.0650 0.533(12) Uani D P 1 1
C36 C 1.2655(16) 0.1593(6) 0.5286(6) 0.0612 0.533(12) Uani D P 1 1
C37 C 1.2657(14) 0.2277(4) 0.5849(7) 0.0562 0.533(12) Uani D P 1 1
C38 C 1.2814(11) 0.3008(7) 0.8766(11) 0.0564 0.533(12) Uani D P 1 1
C39 C 1.1252(9) 0.2690(10) 0.8829(11) 0.0602 0.533(12) Uani D P 1 1
C40 C 1.1067(11) 0.2201(9) 0.9685(10) 0.0681 0.533(12) Uani D P 1 1
C41 C 0.9607(14) 0.1910(8) 0.9740(11) 0.0728 0.533(12) Uani D P 1 1
C42 C 0.8368(10) 0.2130(8) 0.8972(11) 0.0707 0.533(12) Uani D P 1 1
C43 C 0.8545(9) 0.2594(8) 0.8103(10) 0.0697 0.533(12) Uani D P 1 1
C44 C 0.9986(11) 0.2902(10) 0.8048(12) 0.0659 0.533(12) Uani D P 1 1
C45 C 1.3706(8) 0.3718(4) 1.0408(6) 0.0723 1.0000 Uani . . . .
C46 C 1.4096(7) 0.4458(4) 1.1002(5) 0.0689 1.0000 Uani . . . .
C47 C 1.2677(8) 0.4925(5) 1.0973(6) 0.0881 1.0000 Uani . . . .
C48 C 1.1902(8) 0.5031(4) 0.9790(6) 0.0756 1.0000 Uani . . . .
C49 C 1.1520(7) 0.4296(4) 0.9185(6) 0.0683 1.0000 Uani . . . .
C131 C 1.3787(15) 0.2743(7) 0.8251(11) 0.0582 0.467(12) Uani D P 1 2
C132 C 1.3548(15) 0.2175(4) 0.7318(7) 0.0537 0.467(12) Uani D P 1 2
C133 C 1.2985(17) 0.2391(4) 0.6220(9) 0.0528 0.467(12) Uani D P 1 2
C134 C 1.2756(19) 0.1855(6) 0.5357(6) 0.0537 0.467(12) Uani D P 1 2
C135 C 1.3108(18) 0.1125(5) 0.5599(7) 0.0519 0.467(12) Uani D P 1 2
C136 C 1.357(2) 0.0898(4) 0.6689(9) 0.0557 0.467(12) Uani D P 1 2
C137 C 1.383(2) 0.1426(5) 0.7561(6) 0.0571 0.467(12) Uani D P 1 2
C138 C 1.2445(14) 0.3192(8) 0.8315(13) 0.0531 0.467(12) Uani D P 1 2
C139 C 1.1140(9) 0.2747(10) 0.8649(13) 0.0517 0.467(12) Uani D P 1 2
C140 C 0.9653(12) 0.2850(10) 0.8084(14) 0.0560 0.467(12) Uani D P 1 2
C141 C 0.8445(9) 0.2446(8) 0.8418(12) 0.0597 0.467(12) Uani D P 1 2
C142 C 0.8731(12) 0.1970(8) 0.9320(13) 0.0612 0.467(12) Uani D P 1 2
C143 C 1.0181(15) 0.1886(8) 0.9905(11) 0.0639 0.467(12) Uani D P 1 2
C144 C 1.1418(10) 0.2243(9) 0.9530(12) 0.0611 0.467(12) Uani D P 1 2
Cl1 Cl 1.0142(2) 0.43294(13) 0.59106(13) 0.0802 1.0000 Uani . . . .
Cl2 Cl 0.4873(3) 0.65172(13) 0.91229(15) 0.0901 1.0000 Uani . . . .
O101 O 1.0666(7) 0.5944(3) 0.7047(4) 0.1073 1.0000 Uani . . . .
O102 O 0.7654(7) 0.6209(6) 0.7743(6) 0.1826 1.0000 Uani . . . .
O103 O 0.7487(7) 0.4682(6) 0.7309(5) 0.1785 1.0000 Uani . . . .
O104 O 0.4633(6) 0.4872(3) 0.8169(4) 0.1075 1.0000 Uani . . . .
H111 H 0.9205 0.3305 0.4015 0.0700 1.0000 Uiso R . . .
H131 H 0.7899 0.2948 0.1030 0.0841 1.0000 Uiso R . . .
H141 H 0.7603 0.3832 -0.0328 0.0877 1.0000 Uiso R . . .
H151 H 0.8090 0.5078 0.0114 0.0951 1.0000 Uiso R . . .
H161 H 0.8869 0.5411 0.2003 0.0950 1.0000 Uiso R . . .
H171 H 0.9219 0.4532 0.3374 0.0744 1.0000 Uiso R . . .
H181 H 0.6995 0.2420 0.2584 0.0568 1.0000 Uiso R . . .
H201 H 0.4444 0.2661 0.2433 0.0737 1.0000 Uiso R . . .
H211 H 0.2418 0.3301 0.2933 0.0857 1.0000 Uiso R . . .
H221 H 0.2766 0.4059 0.4515 0.1082 1.0000 Uiso R . . .
H231 H 0.5225 0.4318 0.5420 0.0889 1.0000 Uiso R . . .
H241 H 0.7257 0.3627 0.5020 0.0775 1.0000 Uiso R . . .
H251 H 0.5894 0.1353 0.3345 0.0666 1.0000 Uiso R . . .
H252 H 0.5722 0.1747 0.4514 0.0669 1.0000 Uiso R . . .
H261 H 0.7344 0.0436 0.4342 0.0781 1.0000 Uiso R . . .
H262 H 0.5784 0.0485 0.4798 0.0778 1.0000 Uiso R . . .
H271 H 0.7959 0.0418 0.6319 0.0832 1.0000 Uiso R . . .
H272 H 0.6975 0.1143 0.6414 0.0832 1.0000 Uiso R . . .
H281 H 0.9674 0.1088 0.5491 0.0940 1.0000 Uiso R . . .
H282 H 0.9514 0.1486 0.6641 0.0937 1.0000 Uiso R . . .
H291 H 0.9485 0.2381 0.5274 0.0743 1.0000 Uiso R . . .
H292 H 0.7865 0.2347 0.5688 0.0740 1.0000 Uiso R . . .
H311 H 1.2663 0.3426 0.7124 0.0679 0.533(12) Uiso R P 1 1
H331 H 1.4306 0.1731 0.8313 0.0681 0.533(12) Uiso R P 1 1
H341 H 1.4141 0.0571 0.7383 0.0720 0.533(12) Uiso R P 1 1
H351 H 1.3213 0.0518 0.5481 0.0703 0.533(12) Uiso R P 1 1
H361 H 1.2160 0.1554 0.4539 0.0670 0.533(12) Uiso R P 1 1
H371 H 1.2341 0.2714 0.5455 0.0570 0.533(12) Uiso R P 1 1
H381 H 1.3592 0.2716 0.9251 0.0548 0.533(12) Uiso R P 1 1
H401 H 1.1939 0.2038 1.0171 0.0838 0.533(12) Uiso R P 1 1
H411 H 0.9471 0.1622 1.0362 0.0801 0.533(12) Uiso R P 1 1
H421 H 0.7415 0.1916 0.9001 0.0680 0.533(12) Uiso R P 1 1
H431 H 0.7700 0.2724 0.7577 0.0708 0.533(12) Uiso R P 1 1
H441 H 1.0114 0.3236 0.7479 0.0850 0.533(12) Uiso R P 1 1
H451 H 1.4669 0.3454 1.0425 0.0901 1.0000 Uiso R . . .
H452 H 1.3050 0.3419 1.0823 0.0896 1.0000 Uiso R . . .
H461 H 1.4558 0.4362 1.1772 0.0767 1.0000 Uiso R . . .
H462 H 1.4832 0.4725 1.0638 0.0769 1.0000 Uiso R . . .
H471 H 1.1984 0.4693 1.1410 0.1012 1.0000 Uiso R . . .
H472 H 1.2995 0.5410 1.1296 0.1010 1.0000 Uiso R . . .
H481 H 1.2555 0.5320 0.9374 0.0891 1.0000 Uiso R . . .
H482 H 1.0949 0.5303 0.9783 0.0890 1.0000 Uiso R . . .
H491 H 1.0784 0.4019 0.9547 0.0789 1.0000 Uiso R . . .
H492 H 1.1100 0.4403 0.8402 0.0789 1.0000 Uiso R . . .
H1311 H 1.4190 0.2531 0.8992 0.0499 0.467(12) Uiso R P 1 2
H1331 H 1.2799 0.2899 0.6074 0.0522 0.467(12) Uiso R P 1 2
H1341 H 1.2457 0.2004 0.4607 0.0638 0.467(12) Uiso R P 1 2
H1351 H 1.2802 0.0768 0.5042 0.0530 0.467(12) Uiso R P 1 2
H1361 H 1.3825 0.0399 0.6826 0.0531 0.467(12) Uiso R P 1 2
H1371 H 1.4152 0.1282 0.8308 0.0570 0.467(12) Uiso R P 1 2
H1381 H 1.2113 0.3414 0.7564 0.0449 0.467(12) Uiso R P 1 2
H1401 H 0.9450 0.3181 0.7485 0.0618 0.467(12) Uiso R P 1 2
H1411 H 0.7430 0.2525 0.8088 0.0620 0.467(12) Uiso R P 1 2
H1421 H 0.7948 0.1689 0.9546 0.0520 0.467(12) Uiso R P 1 2
H1431 H 1.0385 0.1606 1.0559 0.0718 0.467(12) Uiso R P 1 2
H1441 H 1.2438 0.2136 0.9822 0.0799 0.467(12) Uiso R P 1 2
H11 H 0.8426 0.1648 0.3777 0.0754 1.0000 Uiso R . . .
H31 H 1.3604 0.4095 0.8877 0.0892 1.0000 Uiso R . . .
H1012 H 1.0502 0.5467 0.6703 0.1193 1.0000 Uiso R . . .
H1013 H 0.9694 0.6037 0.7256 0.1193 1.0000 Uiso R . . .
H1021 H 0.6843 0.6295 0.8154 0.2170 1.0000 Uiso R . . .
H1022 H 0.8322 0.6575 0.7524 0.2170 1.0000 Uiso R . . .
H1032 H 0.8283 0.4575 0.6893 0.2068 1.0000 Uiso R . . .
H1033 H 0.7539 0.5203 0.7451 0.2068 1.0000 Uiso R . . .
H1041 H 0.4693 0.5367 0.8455 0.1233 1.0000 Uiso R . . .
H1042 H 0.5562 0.4812 0.7882 0.1233 1.0000 Uiso R . . .

loop_
_atom_site_aniso_label
_atom_site_aniso_U_11
_atom_site_aniso_U_22
_atom_site_aniso_U_33
_atom_site_aniso_U_23
_atom_site_aniso_U_13
_atom_site_aniso_U_12
F11 0.0459(19) 0.065(2) 0.120(3) 0.014(2) 0.0265(18) 0.0037(17)
N11 0.047(3) 0.040(2) 0.058(3) 0.002(2) 0.017(2) 0.003(2)
C11 0.045(3) 0.056(3) 0.063(3) -0.004(3) 0.013(3) -0.005(3)
C12 0.045(3) 0.051(3) 0.063(3) -0.004(3) 0.025(3) -0.012(2)
C13 0.075(4) 0.064(4) 0.051(3) -0.005(3) 0.017(3) -0.009(3)
C14 0.075(4) 0.091(5) 0.060(3) -0.009(4) 0.023(3) -0.013(4)
C15 0.067(4) 0.079(4) 0.077(4) 0.015(4) 0.029(3) -0.005(4)
C16 0.072(4) 0.051(3) 0.081(4) 0.010(3) 0.019(4) -0.004(3)
C17 0.073(4) 0.047(3) 0.082(4) -0.005(3) 0.031(3) -0.006(3)
C18 0.051(3) 0.040(3) 0.057(3) 0.005(3) 0.021(2) -0.002(2)
C19 0.041(3) 0.039(3) 0.065(3) 0.004(3) 0.019(2) -0.004(2)
C20 0.050(3) 0.057(3) 0.077(4) 0.012(3) 0.012(3) 0.003(3)
C21 0.042(3) 0.074(4) 0.111(5) 0.030(4) 0.023(3) 0.001(3)
C22 0.071(5) 0.060(4) 0.129(6) 0.020(4) 0.047(5) 0.016(4)
C23 0.093(5) 0.047(4) 0.111(5) -0.002(3) 0.042(4) 0.020(4)
C24 0.067(4) 0.047(3) 0.095(4) -0.001(3) 0.029(3) 0.005(3)
C25 0.044(3) 0.039(3) 0.082(4) -0.000(3) 0.011(3) -0.005(3)
C26 0.059(4) 0.044(3) 0.092(5) 0.011(3) 0.023(3) 0.003(3)
C27 0.070(4) 0.054(4) 0.092(5) 0.013(4) 0.027(4) -0.008(3)
C28 0.074(4) 0.062(4) 0.074(4) 0.013(3) 0.019(3) 0.019(3)
C29 0.062(4) 0.050(3) 0.068(4) 0.005(3) 0.004(3) -0.001(3)
F31 0.066(2) 0.072(2) 0.124(3) -0.027(2) 0.051(2) -0.0255(19)
N31 0.059(3) 0.050(3) 0.081(3) -0.014(3) 0.028(3) -0.010(2)
C31 0.049(5) 0.053(4) 0.065(6) -0.004(4) 0.013(4) -0.006(4)
C32 0.049(4) 0.052(4) 0.062(4) -0.003(3) 0.018(4) -0.007(3)
C33 0.059(5) 0.055(5) 0.064(5) -0.007(4) 0.015(4) -0.006(5)
C34 0.066(5) 0.058(5) 0.072(5) -0.012(4) 0.011(4) -0.005(5)
C35 0.068(5) 0.057(5) 0.072(5) -0.017(4) 0.017(5) -0.004(5)
C36 0.067(5) 0.055(5) 0.064(5) -0.020(4) 0.017(4) -0.007(5)
C37 0.056(5) 0.055(4) 0.061(4) -0.012(4) 0.019(4) -0.006(4)
C38 0.064(5) 0.047(5) 0.061(6) 0.000(5) 0.019(5) -0.009(5)
C39 0.067(5) 0.052(5) 0.068(5) -0.004(4) 0.027(4) -0.014(4)
C40 0.068(5) 0.061(5) 0.081(5) 0.000(4) 0.028(4) -0.017(5)
C41 0.065(5) 0.069(5) 0.089(5) -0.003(5) 0.027(4) -0.020(5)
C42 0.064(5) 0.070(6) 0.083(6) -0.009(5) 0.028(4) -0.022(5)
C43 0.069(5) 0.068(6) 0.078(5) -0.011(5) 0.030(4) -0.023(4)
C44 0.066(5) 0.065(5) 0.073(5) -0.012(4) 0.029(4) -0.022(4)
C45 0.064(4) 0.065(4) 0.091(4) 0.003(4) 0.022(4) -0.005(3)
C46 0.066(4) 0.071(4) 0.069(4) -0.003(3) 0.009(3) -0.005(4)
C47 0.103(6) 0.084(5) 0.090(5) -0.036(4) 0.052(5) -0.048(5)
C48 0.065(4) 0.056(4) 0.111(5) -0.012(4) 0.032(4) 0.009(3)
C49 0.065(4) 0.065(4) 0.075(4) -0.010(3) 0.013(3) -0.000(4)
C131 0.051(6) 0.051(6) 0.078(6) -0.015(5) 0.028(5) -0.017(5)
C132 0.050(5) 0.046(4) 0.071(5) -0.009(4) 0.029(4) -0.014(4)
C133 0.054(5) 0.041(5) 0.070(5) -0.011(4) 0.027(5) -0.011(4)
C134 0.057(5) 0.042(5) 0.065(5) -0.007(4) 0.022(4) -0.004(5)
C135 0.055(6) 0.046(5) 0.059(5) -0.007(4) 0.023(5) 0.002(5)
C136 0.061(6) 0.046(5) 0.063(5) -0.012(4) 0.017(5) 0.001(5)
C137 0.057(5) 0.050(5) 0.069(5) -0.011(4) 0.023(4) -0.006(5)
C138 0.055(6) 0.037(6) 0.072(7) -0.014(5) 0.025(5) -0.011(5)
C139 0.053(4) 0.036(5) 0.072(5) -0.012(4) 0.027(4) -0.008(4)
C140 0.050(5) 0.042(5) 0.079(6) -0.013(5) 0.021(5) -0.016(5)
C141 0.057(5) 0.044(5) 0.081(6) -0.005(5) 0.022(5) -0.018(4)
C142 0.057(5) 0.046(5) 0.085(6) -0.002(5) 0.023(5) -0.016(5)
C143 0.056(5) 0.050(5) 0.089(6) -0.005(5) 0.022(5) -0.015(5)
C144 0.058(5) 0.047(5) 0.084(6) -0.005(5) 0.026(5) -0.014(5)
Cl1 0.0919(13) 0.0764(12) 0.0774(11) -0.0012(9) 0.0289(10) -0.0072(10)
Cl2 0.1235(16) 0.0743(12) 0.0784(11) 0.0053(10) 0.0340(11) -0.0065(11)
O101 0.156(5) 0.063(3) 0.126(4) 0.005(3) 0.088(4) 0.000(3)
O102 0.135(7) 0.240(11) 0.190(7) -0.024(7) 0.079(6) -0.001(6)
O103 0.128(6) 0.242(10) 0.188(6) -0.041(7) 0.093(6) 0.013(6)
O104 0.121(4) 0.071(3) 0.152(4) -0.002(3) 0.085(4) -0.020(3)

loop_
_atom_type_symbol
_atom_type_scat_dispersion_real
_atom_type_scat_dispersion_imag
_atom_type_scat_Cromer_Mann_a1
_atom_type_scat_Cromer_Mann_b1
_atom_type_scat_Cromer_Mann_a2
_atom_type_scat_Cromer_Mann_b2
_atom_type_scat_Cromer_Mann_a3
_atom_type_scat_Cromer_Mann_b3
_atom_type_scat_Cromer_Mann_a4
_atom_type_scat_Cromer_Mann_b4
_atom_type_scat_Cromer_Mann_c
_atom_type_scat_source
C 0.0033 0.0016 2.3100 20.8439 1.0200 10.2075 1.5886 0.5687 0.8650 51.6512 0.2156 'International Tables Vol C 4.2.6.8 and 6.1.1.4'
H 0.0000 0.0000 0.4930 10.5109 0.3229 26.1257 0.1402 3.1424 0.0408 57.7998 0.0030 'International Tables Vol C 4.2.6.8 and 6.1.1.4'
F 0.0171 0.0103 3.5392 10.2825 2.6412 4.2944 1.5170 0.2615 1.0243 26.1476 0.2776 'International Tables Vol C 4.2.6.8 and 6.1.1.4'
N 0.0061 0.0033 12.2126 0.0057 3.1322 9.8933 2.0125 28.9975 1.1663 0.5826 -11.5290 'International Tables Vol C 4.2.6.8 and 6.1.1.4'
O 0.0106 0.0060 3.0485 13.2771 2.2868 5.7011 1.5463 0.3239 0.8670 32.9089 0.2508 'International Tables Vol C 4.2.6.8 and 6.1.1.4'
Cl 0.1484 0.1585 11.4604 0.0104 7.1964 1.1662 6.2556 18.5194 1.6455 47.7784 -9.5574 'International Tables Vol C 4.2.6.8 and 6.1.1.4'

loop_
_geom_angle_atom_site_label_1
_geom_angle_atom_site_label_2
_geom_angle_atom_site_label_3
_geom_angle
_geom_angle_publ_flag
C18 N11 C25 109.6(4) yes
C18 N11 C29 116.3(4) yes
C25 N11 C29 111.0(4) yes
C18 N11 H11 106.6 no
C25 N11 H11 105.5 no
C29 N11 H11 107.2 no
F11 C11 C12 109.8(4) yes
F11 C11 C18 106.3(4) yes
C12 C11 C18 112.6(4) yes
F11 C11 H111 107.8 no
C12 C11 H111 110.3 no
C18 C11 H111 109.8 no
C11 C12 C13 121.2(5) yes
C11 C12 C17 120.2(5) yes
C13 C12 C17 118.5(5) yes
C12 C13 C14 120.1(5) yes
C12 C13 H131 120.4 no
C14 C13 H131 119.5 no
C13 C14 C15 121.6(5) yes
C13 C14 H141 119.5 no
C15 C14 H141 118.9 no
C14 C15 C16 117.9(6) yes
C14 C15 H151 120.4 no
C16 C15 H151 121.4 no
C15 C16 C17 121.5(6) yes
C15 C16 H161 120.4 no
C17 C16 H161 117.8 no
C12 C17 C16 120.3(5) yes
C12 C17 H171 119.7 no
C16 C17 H171 120.0 no
N11 C18 C11 109.7(4) yes
N11 C18 C19 113.0(4) yes
C11 C18 C19 113.7(4) yes
N11 C18 H181 107.0 no
C11 C18 H181 106.8 no
C19 C18 H181 106.1 no
C18 C19 C20 119.1(5) yes
C18 C19 C24 122.3(4) yes
C20 C19 C24 118.6(5) yes
C19 C20 C21 121.3(5) yes
C19 C20 H201 120.6 no
C21 C20 H201 118.1 no
C20 C21 C22 119.7(6) yes
C20 C21 H211 119.7 no
C22 C21 H211 120.6 no
C21 C22 C23 120.0(6) yes
C21 C22 H221 119.5 no
C23 C22 H221 120.4 no
C22 C23 C24 120.5(6) yes
C22 C23 H231 120.0 no
C24 C23 H231 119.3 no
C23 C24 C19 119.9(6) yes
C23 C24 H241 118.3 no
C19 C24 H241 121.5 no
N11 C25 C26 112.6(5) yes
N11 C25 H251 110.5 no
C26 C25 H251 110.5 no
N11 C25 H252 105.5 no
C26 C25 H252 106.7 no
H251 C25 H252 110.9 no
C25 C26 C27 111.2(5) yes
C25 C26 H261 107.6 no
C27 C26 H261 110.5 no
C25 C26 H262 109.0 no
C27 C26 H262 109.9 no
H261 C26 H262 108.5 no
C26 C27 C28 109.3(5) yes
C26 C27 H271 109.0 no
C28 C27 H271 109.0 no
C26 C27 H272 110.8 no
C28 C27 H272 109.6 no
H271 C27 H272 109.1 no
C27 C28 C29 112.2(5) yes
C27 C28 H281 108.9 no
C29 C28 H281 108.5 no
C27 C28 H282 110.1 no
C29 C28 H282 107.3 no
H281 C28 H282 109.9 no
C28 C29 N11 109.9(5) yes
C28 C29 H291 110.0 no
N11 C29 H291 110.6 no
C28 C29 H292 107.4 no
N11 C29 H292 109.1 no
H291 C29 H292 109.8 no
C38 N31 C45 100.7(6) yes
C38 N31 C49 120.2(5) yes
C45 N31 C49 109.6(5) yes
C38 N31 H31 110.8 no
C45 N31 H31 105.9 no
C49 N31 H31 108.6 no
C45 N31 C49 109.6(5) yes
C45 N31 C138 125.1(7) yes
C49 N31 C138 104.8(7) yes
C45 N31 H31 105.9 no
C49 N31 H31 108.6 no
C138 N31 H31 101.9 no
F31 C31 C32 107.8(7) yes
F31 C31 C38 101.7(8) yes
C32 C31 C38 114.3(8) yes
F31 C31 H311 111.3 no
C32 C31 H311 110.8 no
C38 C31 H311 110.5 no
C31 C32 C33 120.19(6) yes
C31 C32 C37 120.18(6) yes
C33 C32 C37 119.59(6) yes
C32 C33 C34 119.75(6) yes
C32 C33 H331 118.9 no
C34 C33 H331 121.3 no
C33 C34 C35 120.01(6) yes
C33 C34 H341 120.2 no
C35 C34 H341 119.8 no
C34 C35 C36 120.58(6) yes
C34 C35 H351 120.1 no
C36 C35 H351 118.9 no
C35 C36 C37 120.04(6) yes
C35 C36 H361 119.9 no
C37 C36 H361 119.4 no
C36 C37 C32 119.77(6) yes
C36 C37 H371 121.1 no
C32 C37 H371 118.9 no
C31 C38 N31 104.1(8) yes
C31 C38 C39 117.3(9) yes
N31 C38 C39 110.6(10) yes
C31 C38 H381 107.7 no
N31 C38 H381 107.6 no
C39 C38 H381 109.1 no
C38 C39 C40 120.19(6) yes
C38 C39 C44 120.21(6) yes
C40 C39 C44 119.58(6) yes
C39 C40 C41 119.76(6) yes
C39 C40 H401 118.3 no
C41 C40 H401 121.6 no
C40 C41 C42 120.04(7) yes
C40 C41 H411 119.2 no
C42 C41 H411 120.2 no
C41 C42 C43 120.59(7) yes
C41 C42 H421 119.0 no
C43 C42 H421 120.1 no
C42 C43 C44 120.03(7) yes
C42 C43 H431 119.4 no
C44 C43 H431 120.4 no
C43 C44 C39 119.75(7) yes
C43 C44 H441 120.9 no
C39 C44 H441 119.3 no
N31 C45 C46 111.0(6) yes
N31 C45 H451 109.9 no
C46 C45 H451 106.7 no
N31 C45 H452 110.6 no
C46 C45 H452 110.2 no
H451 C45 H452 108.3 no
C45 C46 C47 110.7(5) yes
C45 C46 H461 108.7 no
C47 C46 H461 109.8 no
C45 C46 H462 109.7 no
C47 C46 H462 109.6 no
H461 C46 H462 108.2 no
C46 C47 C48 110.0(6) yes
C46 C47 H471 110.6 no
C48 C47 H471 110.0 no
C46 C47 H472 107.7 no
C48 C47 H472 108.8 no
H471 C47 H472 109.6 no
C47 C48 C49 112.1(6) yes
C47 C48 H481 110.0 no
C49 C48 H481 108.7 no
C47 C48 H482 109.4 no
C49 C48 H482 108.1 no
H481 C48 H482 108.5 no
C48 C49 N31 110.6(5) yes
C48 C49 H491 109.9 no
N31 C49 H491 109.3 no
C48 C49 H492 108.0 no
N31 C49 H492 108.0 no
H491 C49 H492 110.9 no
F31 C131 C132 103.9(7) yes
F31 C131 C138 103.4(11) yes
C132 C131 C138 113.8(10) yes
F31 C131 H1311 111.5 no
C132 C131 H1311 113.5 no
C138 C131 H1311 110.1 no
C131 C132 C133 120.18(6) yes
C131 C132 C137 120.18(6) yes
C133 C132 C137 119.58(6) yes
C132 C133 C134 119.75(6) yes
C132 C133 H1331 118.4 no
C134 C133 H1331 121.9 no
C133 C134 C135 120.03(7) yes
C133 C134 H1341 120.0 no
C135 C134 H1341 119.7 no
C134 C135 C136 120.57(7) yes
C134 C135 H1351 118.5 no
C136 C135 H1351 119.2 no
C135 C136 C137 120.02(7) yes
C135 C136 H1361 118.6 no
C137 C136 H1361 120.9 no
C136 C137 C132 119.75(6) yes
C136 C137 H1371 121.1 no
C132 C137 H1371 119.1 no
N31 C138 C131 107.9(10) yes
N31 C138 C139 109.9(10) yes
C131 C138 C139 113.0(11) yes
N31 C138 H1381 109.2 no
C131 C138 H1381 107.3 no
C139 C138 H1381 109.5 no
C138 C139 C140 120.21(6) yes
C138 C139 C144 120.22(6) yes
C140 C139 C144 119.57(5) yes
C139 C140 C141 119.73(7) yes
C139 C140 H1401 120.6 no
C141 C140 H1401 119.7 no
C140 C141 C142 120.01(7) yes
C140 C141 H1411 121.8 no
C142 C141 H1411 117.9 no
C141 C142 C143 120.56(7) yes
C141 C142 H1421 121.3 no
C143 C142 H1421 118.1 no
C142 C143 C144 120.01(7) yes
C142 C143 H1431 122.0 no
C144 C143 H1431 118.0 no
C143 C144 C139 119.73(7) yes
C143 C144 H1441 122.8 no
C139 C144 H1441 117.4 no
H1012 O101 H1013 101.2 no
H1021 O102 H1022 126.3 no
H1032 O103 H1033 106.0 no
H1041 O104 H1042 103.8 no

loop_
_geom_bond_atom_site_label_1
_geom_bond_atom_site_label_2
_geom_bond_distance
_geom_bond_publ_flag
F11 C11 1.378(6) yes
N11 C18 1.532(6) yes
N11 C25 1.497(7) yes
N11 C29 1.486(7) yes
N11 H11 0.899 no
C11 C12 1.496(7) yes
C11 C18 1.556(7) yes
C11 H111 0.977 no
C12 C13 1.412(7) yes
C12 C17 1.384(7) yes
C13 C14 1.338(8) yes
C13 H131 0.935 no
C14 C15 1.398(8) yes
C14 H141 0.936 no
C15 C16 1.374(8) yes
C15 H151 0.929 no
C16 C17 1.360(7) yes
C16 H161 0.936 no
C17 H171 0.931 no
C18 C19 1.506(6) yes
C18 H181 0.982 no
C19 C20 1.376(6) yes
C19 C24 1.396(7) yes
C20 C21 1.390(7) yes
C20 H201 0.942 no
C21 C22 1.382(8) yes
C21 H211 0.926 no
C22 C23 1.366(9) yes
C22 H221 0.933 no
C23 C24 1.399(8) yes
C23 H231 0.933 no
C24 H241 0.928 no
C25 C26 1.503(8) yes
C25 H251 0.967 no
C25 H252 0.977 no
C26 C27 1.548(8) yes
C26 H261 0.963 no
C26 H262 0.973 no
C27 C28 1.490(9) yes
C27 H271 0.977 no
C27 H272 0.963 no
C28 C29 1.502(9) yes
C28 H281 0.969 no
C28 H282 0.964 no
C29 H291 0.972 no
C29 H292 0.980 no
F31 C31 1.478(10) yes
F31 C131 1.516(12) yes
N31 C38 1.574(13) yes
N31 C45 1.502(8) yes
N31 C49 1.499(8) yes
N31 H31 0.895 no
N31 C45 1.502(8) yes
N31 C49 1.499(8) yes
N31 C138 1.586(15) yes
N31 H31 0.895 no
C31 C32 1.502(6) yes
C31 C38 1.537(18) yes
C31 H311 0.979 no
C32 C33 1.385(5) yes
C32 C37 1.382(5) yes
C33 C34 1.404(5) yes
C33 H331 0.928 no
C34 C35 1.362(5) yes
C34 H341 0.932 no
C35 C36 1.369(5) yes
C35 H351 0.932 no
C36 C37 1.401(5) yes
C36 H361 0.932 no
C37 H371 0.934 no
C38 C39 1.510(6) yes
C38 H381 0.976 no
C39 C40 1.382(5) yes
C39 C44 1.388(5) yes
C40 C41 1.405(5) yes
C40 H401 0.932 no
C41 C42 1.366(5) yes
C41 H411 0.933 no
C42 C43 1.366(5) yes
C42 H421 0.932 no
C43 C44 1.401(5) yes
C43 H431 0.924 no
C44 H441 0.930 no
C45 C46 1.519(10) yes
C45 H451 0.973 no
C45 H452 0.985 no
C46 C47 1.505(10) yes
C46 H461 0.962 no
C46 H462 0.971 no
C47 C48 1.482(9) yes
C47 H471 0.966 no
C47 H472 0.975 no
C48 C49 1.517(9) yes
C48 H481 0.974 no
C48 H482 0.973 no
C49 H491 0.978 no
C49 H492 0.970 no
C131 C132 1.503(6) yes
C131 C138 1.45(2) yes
C131 H1311 0.977 no
C132 C133 1.384(5) yes
C132 C137 1.388(5) yes
C133 C134 1.403(5) yes
C133 H1331 0.937 no
C134 C135 1.368(5) yes
C134 H1341 0.934 no
C135 C136 1.366(5) yes
C135 H1351 0.932 no
C136 C137 1.402(5) yes
C136 H1361 0.933 no
C137 H1371 0.931 no
C138 C139 1.514(6) yes
C138 H1381 0.984 no
C139 C140 1.387(5) yes
C139 C144 1.382(5) yes
C140 C141 1.405(5) yes
C140 H1401 0.927 no
C141 C142 1.370(5) yes
C141 H1411 0.929 no
C142 C143 1.363(5) yes
C142 H1421 0.933 no
C143 C144 1.407(5) yes
C143 H1431 0.924 no
C144 H1441 0.931 no
O101 H1012 0.950 no
O101 H1013 0.950 no
O102 H1021 0.950 no
O102 H1022 0.950 no
O103 H1032 0.950 no
O103 H1033 0.950 no
O104 H1041 0.950 no
O104 H1042 0.950 no

loop_
_geom_hbond_atom_site_label_D
_geom_hbond_atom_site_label_H
_geom_hbond_atom_site_label_A
_geom_hbond_site_symmetry_A
_geom_hbond_angle_DHA
_geom_hbond_distance_DH
_geom_hbond_distance_HA
_geom_hbond_distance_DA
_geom_hbond_publ_flag
C143 H1431 O102 2_747 147 0.92 2.55 3.360(13) yes
N11 H11 O101 2_746 166 0.90 1.87 2.751(13) yes
N31 H31 O104 1_655 164 0.89 1.94 2.810(13) yes
O101 H1013 O102 . 178 0.95 2.01 2.964(13) yes
O103 H1033 O102 . 179 0.95 1.84 2.788(13) yes
O104 H1042 O103 . 179 0.95 1.96 2.906(13) yes
